data_2244104
loop_
_publ_author_name
'Ruzmetov, Abror'
'Ibragimov, Aziz'
'Ashurov, Jamshid'
'Boltaeva, Zebo'
'Ibragimov, Bakhtiyar'
'Usmanov, Sultan'

_publ_section_title
;
 Synthesis, crystal structure and Hirshfeld surface analysis of
 hexaaquanickel(II) bis(4-hydroxybenzoate) dihydrate
;
_journal_coeditor_code YZ2020
_journal_issue 6
_journal_name_full 'Acta Crystallographica Section E'
_journal_page_first
;
;
_journal_paper_doi 10.1107/S205698902200531X
_journal_volume 78
_journal_year 2022
_chemical_formula_iupac '[Ni (H2 O)6] (C7 H5 O3)2, 2H2 O'
_chemical_formula_moiety 'H12 Ni O6 2+, 2(C7 H5 O3 -), 2(H2 O)'
_chemical_formula_sum 'C14 H26 Ni O14'
_chemical_formula_weight 477.06
_chemical_name_systematic
;
Hexaaquanickel(II) bis(4-hydroxybenzoate) dihydrate
;
_space_group_crystal_system orthorhombic
_space_group_IT_number 61
_space_group_name_Hall '-P 2ac 2ab'
_space_group_name_H-M_alt 'P b c a'
_atom_sites_solution_hydrogens mixed
_audit_creation_method
;
Olex2 1.3
(compiled 2020.11.12 svn.r5f609507 for OlexSys, GUI svn.r6272)
;
_cell_angle_alpha 90
_cell_angle_beta 90
_cell_angle_gamma 90
_cell_formula_units_Z 4
_cell_length_a 11.0812(2)
_cell_length_b 7.63258(17)
_cell_length_c 23.7986(5)
_cell_measurement_reflns_used 4076
_cell_measurement_temperature 293(2)
_cell_measurement_theta_max 70.4770
_cell_measurement_theta_min 3.7160
_cell_volume 2012.84(7)
_computing_cell_refinement
;
CrysAlisPro (Rigaku OD, 2020)
;
_computing_data_collection
;
CrysAlisPro (Rigaku OD, 2020)
;
_computing_data_reduction
;
CrysAlisPro (Rigaku OD, 2020)
;
_computing_molecular_graphics
;
Mercury (Macrae <i>et al.</i>,  2020)
;
_computing_publication_material
;
<i>OLEX2</i> (Dolomanov <i>et al.</i>,  2009)
;
_computing_structure_refinement
;
<i>SHELXL2018/3</i> (Sheldrick, 2015b)
;
_computing_structure_solution
;
<i>SHELXT2018/2</i> (Sheldrick, 2015a)
;
_diffrn_ambient_temperature 293(2)
_diffrn_detector_area_resol_mean 10.0000
_diffrn_measured_fraction_theta_full 1.000
_diffrn_measured_fraction_theta_max 0.991
_diffrn_measurement_device 'four-circle diffractometer'
_diffrn_measurement_device_type 'XtaLAB Synergy, single source at home/near, HyPix3000'
_diffrn_measurement_method '\w scans'
_diffrn_radiation_type CuK\a
_diffrn_radiation_wavelength 1.54184
_diffrn_reflns_av_R_equivalents 0.0332
_diffrn_reflns_av_unetI/netI 0.0267
_diffrn_reflns_limit_h_max 13
_diffrn_reflns_limit_h_min -13
_diffrn_reflns_limit_k_max 9
_diffrn_reflns_limit_k_min -9
_diffrn_reflns_limit_l_max 29
_diffrn_reflns_limit_l_min -29
_diffrn_reflns_number 9865
_diffrn_reflns_theta_full 67.684
_diffrn_reflns_theta_max 71.577
_diffrn_reflns_theta_min 3.715
_exptl_absorpt_coefficient_mu 2.045
_exptl_absorpt_correction_T_max 1.00000
_exptl_absorpt_correction_T_min 0.36167
_exptl_absorpt_correction_type multi-scan
_exptl_absorpt_process_details
;
(CrysAlisPro; Rigaku OD, 2020)
;
_exptl_crystal_colour 'clear greenish green'
_exptl_crystal_density_diffrn 1.574
_exptl_crystal_description prism
_exptl_crystal_F_000 1000
_exptl_crystal_size_max 0.2
_exptl_crystal_size_mid 0.18
_exptl_crystal_size_min 0.15
_refine_diff_density_max 0.247
_refine_diff_density_min -0.432
_refine_ls_extinction_method none
_refine_ls_goodness_of_fit_ref 1.050
_refine_ls_hydrogen_treatment mixed
_refine_ls_matrix_type full
_refine_ls_number_parameters 169
_refine_ls_number_reflns 1949
_refine_ls_number_restraints 0
_refine_ls_restrained_S_all 1.050
_refine_ls_R_factor_all 0.0400
_refine_ls_R_factor_gt 0.0338
_refine_ls_shift/su_max 0.000
_refine_ls_shift/su_mean 0.000
_refine_ls_structure_factor_coef Fsqd
_refine_ls_weighting_details 'w=1/[\s^2^(Fo^2^)+(0.0601P)^2^+0.4799P] where P=(Fo^2^+2Fc^2^)/3'
_refine_ls_weighting_scheme calc
_refine_ls_wR_factor_gt 0.0964
_refine_ls_wR_factor_ref 0.1012
_reflns_number_gt 1656
_reflns_number_total 1949
_reflns_threshold_expression 'I > 2\s(I)'
_cod_data_source_file yz2020sup1.cif
_cod_data_source_block I
_cod_database_code 2244104
_shelx_space_group_comment
;
The symmetry employed for this shelxl refinement is uniquely defined
by the following loop, which should always be used as a source of
symmetry information in preference to the above space-group names.
They are only intended as comments.
;
_shelx_estimated_absorpt_t_min 0.685
_shelx_estimated_absorpt_t_max 0.749

loop_
_space_group_symop_operation_xyz
'x, y, z'
'-x+1/2, -y, z+1/2'
'-x, y+1/2, -z+1/2'
'x+1/2, -y+1/2, -z'
'-x, -y, -z'
'x-1/2, y, -z-1/2'
'x, -y-1/2, z-1/2'
'-x-1/2, y-1/2, z'

loop_
_atom_site_type_symbol
_atom_site_label
_atom_site_fract_x
_atom_site_fract_y
_atom_site_fract_z
_atom_site_U_iso_or_equiv
_atom_site_adp_type
_atom_site_calc_flag
_atom_site_occupancy
_atom_site_disorder_assembly
_atom_site_disorder_group
Ni Ni1 0.500000 0.500000 0.500000 0.03036(17) Uani d 1 . .
O O5 0.32084(12) 0.5623(2) 0.48130(6) 0.0376(3) Uani d 1 . .
O O7 0.54536(14) 0.5367(2) 0.41740(6) 0.0398(3) Uani d 1 . .
O O6 0.46162(15) 0.2410(2) 0.48559(7) 0.0419(3) Uani d 1 . .
O O2 0.04307(14) 0.5293(2) 0.58057(6) 0.0428(4) Uani d 1 . .
O O4 0.31243(14) 0.6490(2) 0.90986(7) 0.0480(4) Uani d 1 . .
O O3 0.12531(15) 0.5789(3) 0.84390(6) 0.0582(5) Uani d 1 . .
O O1 0.23544(12) 0.6102(2) 0.58333(6) 0.0505(4) Uani d 1 . .
C C1 0.13366(16) 0.5753(3) 0.66995(8) 0.0345(4) Uani d 1 . .
C C2 0.22791(16) 0.6504(3) 0.70019(8) 0.0374(4) Uani d 1 . .
H H2 0.293016 0.698597 0.680979 0.045 Uiso calc 1 . .
C C4 0.13027(16) 0.5798(3) 0.78679(8) 0.0384(4) Uani d 1 . .
C C7 0.13809(17) 0.5705(3) 0.60713(8) 0.0376(4) Uani d 1 . .
C C3 0.22651(17) 0.6547(3) 0.75802(8) 0.0393(4) Uani d 1 . .
H H3A 0.289389 0.707250 0.777671 0.047 Uiso calc 1 . .
C C6 0.03798(18) 0.5014(3) 0.69949(9) 0.0386(4) Uani d 1 . .
H H6 -0.025565 0.450481 0.679870 0.046 Uiso calc 1 . .
C C5 0.03600(19) 0.5025(3) 0.75756(9) 0.0418(5) Uani d 1 . .
H H5 -0.028059 0.451858 0.776878 0.050 Uiso calc 1 . .
H H6A 0.456(3) 0.183(4) 0.5140(13) 0.057(8) Uiso d 1 . .
H H5A 0.286(3) 0.486(4) 0.4597(12) 0.065(9) Uiso d 1 . .
H H7A 0.494(3) 0.496(3) 0.3948(15) 0.061(10) Uiso d 1 . .
H H6B 0.499(3) 0.183(5) 0.4642(15) 0.075(10) Uiso d 1 . .
H H7B 0.619(4) 0.487(4) 0.4080(14) 0.081(10) Uiso d 1 . .
H H5B 0.282(3) 0.586(4) 0.5145(15) 0.085(10) Uiso d 1 . .
H H4A 0.318(3) 0.739(5) 0.9287(14) 0.088(11) Uiso d 1 . .
H H4B 0.385(3) 0.609(4) 0.9056(13) 0.085(10) Uiso d 1 . .
H H3 0.192(3) 0.619(4) 0.8573(14) 0.083(10) Uiso d 1 . .

loop_
_atom_site_aniso_label
_atom_site_aniso_U_11
_atom_site_aniso_U_22
_atom_site_aniso_U_33
_atom_site_aniso_U_12
_atom_site_aniso_U_13
_atom_site_aniso_U_23
Ni1 0.0238(3) 0.0401(3) 0.0272(3) 0.00122(16) 0.00049(15) -0.00160(16)
O5 0.0259(6) 0.0535(9) 0.0333(7) 0.0017(6) 0.0007(5) -0.0023(6)
O7 0.0314(7) 0.0587(9) 0.0293(7) 0.0001(7) 0.0013(5) -0.0014(6)
O6 0.0479(8) 0.0403(8) 0.0376(8) -0.0021(7) 0.0052(7) -0.0043(7)
O2 0.0392(8) 0.0534(9) 0.0357(8) 0.0008(6) -0.0059(6) -0.0053(6)
O4 0.0352(8) 0.0584(10) 0.0505(9) -0.0020(7) -0.0041(6) -0.0072(7)
O3 0.0390(8) 0.1039(14) 0.0317(7) -0.0147(9) -0.0008(6) 0.0051(8)
O1 0.0332(7) 0.0840(11) 0.0343(7) 0.0053(7) 0.0055(5) -0.0011(7)
C1 0.0287(8) 0.0402(10) 0.0344(10) 0.0023(8) 0.0004(7) -0.0011(7)
C2 0.0299(9) 0.0441(11) 0.0383(10) -0.0054(8) 0.0022(7) 0.0008(8)
C4 0.0309(9) 0.0508(11) 0.0333(9) 0.0010(9) -0.0001(7) 0.0027(8)
C7 0.0320(9) 0.0441(11) 0.0365(10) 0.0075(8) -0.0003(7) -0.0031(8)
C3 0.0318(9) 0.0477(11) 0.0385(10) -0.0071(8) -0.0024(7) -0.0010(8)
C6 0.0279(9) 0.0486(12) 0.0392(10) -0.0037(8) -0.0030(8) -0.0009(8)
C5 0.0283(9) 0.0571(13) 0.0400(11) -0.0059(8) 0.0020(8) 0.0049(8)

loop_
_atom_type_symbol
_atom_type_description
_atom_type_scat_dispersion_real
_atom_type_scat_dispersion_imag
_atom_type_scat_source
C C 0.0181 0.0091 'International Tables Vol C Tables 4.2.6.8 and 6.1.1.4'
H H 0.0000 0.0000 'International Tables Vol C Tables 4.2.6.8 and 6.1.1.4'
Ni Ni -3.0029 0.5091 'International Tables Vol C Tables 4.2.6.8 and 6.1.1.4'
O O 0.0492 0.0322 'International Tables Vol C Tables 4.2.6.8 and 6.1.1.4'

loop_
_geom_angle_atom_site_label_1
_geom_angle_atom_site_label_2
_geom_angle_atom_site_label_3
_geom_angle_site_symmetry_1
_geom_angle_site_symmetry_3
_geom_angle
_geom_angle_publ_flag
O5 Ni1 O5 . 5_666 180.00(8) ?
O7 Ni1 O5 . 5_666 90.14(6) ?
O7 Ni1 O5 . . 89.86(6) ?
O7 Ni1 O5 5_666 . 90.14(6) ?
O7 Ni1 O5 5_666 5_666 89.86(6) ?
O7 Ni1 O7 . 5_666 180.0 ?
O7 Ni1 O6 5_666 5_666 91.28(7) ?
O7 Ni1 O6 5_666 . 88.72(7) ?
O7 Ni1 O6 . . 91.28(7) ?
O7 Ni1 O6 . 5_666 88.72(7) ?
O6 Ni1 O5 . 5_666 90.77(6) ?
O6 Ni1 O5 . . 89.23(6) ?
O6 Ni1 O5 5_666 . 90.77(6) ?
O6 Ni1 O5 5_666 5_666 89.23(6) ?
O6 Ni1 O6 . 5_666 180.0 ?
Ni1 O5 H5A . . 113(2) ?
Ni1 O5 H5B . . 108(2) ?
H5A O5 H5B . . 116(3) ?
Ni1 O7 H7A . . 114(2) ?
Ni1 O7 H7B . . 113(2) ?
H7A O7 H7B . . 107(3) ?
Ni1 O6 H6A . . 114(2) ?
Ni1 O6 H6B . . 123(2) ?
H6A O6 H6B . . 106(4) ?
H4A O4 H4B . . 107(3) ?
C4 O3 H3 . . 110(2) ?
C2 C1 C7 . . 120.13(17) ?
C6 C1 C2 . . 118.52(17) ?
C6 C1 C7 . . 121.33(17) ?
C1 C2 H2 . . 119.4 ?
C3 C2 C1 . . 121.21(17) ?
C3 C2 H2 . . 119.4 ?
O3 C4 C3 . . 121.67(18) ?
O3 C4 C5 . . 117.95(17) ?
C5 C4 C3 . . 120.37(18) ?
O2 C7 C1 . . 118.49(17) ?
O1 C7 O2 . . 123.26(18) ?
O1 C7 C1 . . 118.24(17) ?
C2 C3 C4 . . 119.41(17) ?
C2 C3 H3A . . 120.3 ?
C4 C3 H3A . . 120.3 ?
C1 C6 H6 . . 119.5 ?
C5 C6 C1 . . 120.97(18) ?
C5 C6 H6 . . 119.5 ?
C4 C5 H5 . . 120.3 ?
C6 C5 C4 . . 119.50(18) ?
C6 C5 H5 . . 120.3 ?

loop_
_geom_bond_atom_site_label_1
_geom_bond_atom_site_label_2
_geom_bond_site_symmetry_2
_geom_bond_distance
_geom_bond_publ_flag
Ni1 O5 5_666 2.0893(13) ?
Ni1 O5 . 2.0893(13) ?
Ni1 O7 . 2.0482(13) ?
Ni1 O7 5_666 2.0483(13) ?
Ni1 O6 5_666 2.0511(15) ?
Ni1 O6 . 2.0511(15) ?
O5 H5A . 0.87(3) ?
O5 H5B . 0.92(4) ?
O7 H7A . 0.84(3) ?
O7 H7B . 0.92(4) ?
O6 H6A . 0.81(3) ?
O6 H6B . 0.79(3) ?
O2 C7 . 1.268(2) ?
O4 H4A . 0.82(4) ?
O4 H4B . 0.86(4) ?
O3 C4 . 1.360(2) ?
O3 H3 . 0.86(4) ?
O1 C7 . 1.256(2) ?
C1 C2 . 1.392(3) ?
C1 C7 . 1.496(3) ?
C1 C6 . 1.391(3) ?
C2 H2 . 0.9300 ?
C2 C3 . 1.377(3) ?
C4 C3 . 1.390(3) ?
C4 C5 . 1.387(3) ?
C3 H3A . 0.9300 ?
C6 H6 . 0.9300 ?
C6 C5 . 1.382(3) ?
C5 H5 . 0.9300 ?

loop_
_geom_hbond_atom_site_label_D
_geom_hbond_atom_site_label_H
_geom_hbond_atom_site_label_A
_geom_hbond_site_symmetry_A
_geom_hbond_distance_DH
_geom_hbond_distance_HA
_geom_hbond_distance_DA
_geom_hbond_angle_DHA
_geom_hbond_publ_flag
O3 H3 O4 . 0.86(3) 1.84(3) 2.655(2) 157(3) yes
O4 H4A O5 7_576 0.82(4) 1.97(4) 2.785(2) 173(4) yes
O4 H4B O2 6_657 0.87(3) 1.88(3) 2.724(2) 163(3) yes
O5 H5A O4 2_564 0.87(3) 1.91(3) 2.770(2) 169(3) yes
O5 H5B O1 . 0.92(4) 1.73(4) 2.632(2) 168(3) yes
O6 H6A O2 8_655 0.81(3) 1.97(3) 2.779(2) 174(3) yes
O6 H6B O2 4_556 0.79(4) 2.00(4) 2.748(2) 157(4) yes
O7 H7A O3 2_564 0.84(3) 1.88(3) 2.723(2) 176(3) yes
O7 H7B O1 5_666 0.93(4) 1.79(4) 2.675(2) 159(3) yes

loop_
_geom_torsion_atom_site_label_1
_geom_torsion_atom_site_label_2
_geom_torsion_atom_site_label_3
_geom_torsion_atom_site_label_4
_geom_torsion_site_symmetry_1
_geom_torsion_site_symmetry_2
_geom_torsion_site_symmetry_3
_geom_torsion_site_symmetry_4
_geom_torsion
_geom_torsion_publ_flag
O3 C4 C3 C2 . . . . 179.3(2) ?
O3 C4 C5 C6 . . . . 179.88(19) ?
C1 C2 C3 C4 . . . . 1.2(3) ?
C1 C6 C5 C4 . . . . 0.6(3) ?
C2 C1 C7 O2 . . . . -168.06(18) ?
C2 C1 C7 O1 . . . . 10.9(3) ?
C2 C1 C6 C5 . . . . 0.1(3) ?
C7 C1 C2 C3 . . . . -179.30(18) ?
C7 C1 C6 C5 . . . . 178.40(18) ?
C3 C4 C5 C6 . . . . -0.4(3) ?
C6 C1 C2 C3 . . . . -1.0(3) ?
C6 C1 C7 O2 . . . . 13.7(3) ?
C6 C1 C7 O1 . . . . -167.37(19) ?
C5 C4 C3 C2 . . . . -0.5(3) ?

_cod_database_fobs_code 2244104
